data_4100819
loop_
_publ_author_name
'Paola Gilli'
'Valerio Bertolasi'
'Loretta Pretto'
'Valeria Ferretti'
'Gastone Gilli'

_publ_section_title
;
Covalent versus Electrostatic Nature of the Strong Hydrogen Bond:
Discrimination among Single, Double, and Asymmetric Single-Well Hydrogen
Bonds by Variable-Temperature X-ray Crystallographic Methods in \b-Diketone
Enol RAHB Systems
;
_journal_name_full 'Journal of the American Chemical Society'
_journal_page_first 3845
_journal_page_last 3855
_journal_paper_doi 10.1021/ja030213z
_journal_volume 126
_journal_year 2004
_chemical_formula_moiety 'C18 H17 N O4'
_chemical_formula_sum 'C18 H17 N O4'
_chemical_formula_weight 311.33
_space_group_IT_number 61
_space_group_name_Hall '-P 2ac 2ab'
_space_group_name_H-M_alt 'P b c a'
_symmetry_cell_setting orthorhombic
_symmetry_space_group_name_Hall '-P 2ac 2ab'
_symmetry_space_group_name_H-M 'P b c a'
_cell_angle_alpha 90.00
_cell_angle_beta 90.00
_cell_angle_gamma 90.00
_cell_formula_units_Z 8
_cell_length_a 10.4219(1)
_cell_length_b 15.3837(2)
_cell_length_c 19.3309(3)
_cell_measurement_temperature 175
_cell_volume 3099.27(7)
_diffrn_ambient_temperature 175
_exptl_crystal_density_diffrn 1.334
_cod_database_code 4100819

loop_
_symmetry_equiv_pos_as_xyz
'x, y, z'
'-x+1/2, -y, z+1/2'
'x+1/2, -y+1/2, -z'
'-x, y+1/2, -z+1/2'
'-x, -y, -z'
'x-1/2, y, -z-1/2'
'-x-1/2, y-1/2, z'
'x, -y-1/2, z-1/2'

loop_
_atom_site_label
_atom_site_type_symbol
_atom_site_fract_x
_atom_site_fract_y
_atom_site_fract_z
_atom_site_U_iso_or_equiv
_atom_site_adp_type
_atom_site_occupancy
_atom_site_symmetry_multiplicity
_atom_site_calc_flag
_atom_site_refinement_flags
_atom_site_disorder_assembly
_atom_site_disorder_group
O1 O 0.48722(10) 0.29548(8) 0.04785(6) 0.0414(3) Uani 1 1 d D . .
H1B H 0.4674 0.2527 0.0707 0.050 Uiso 0.18(3) 1 calc PRD . .
O2 O 0.54046(10) 0.18029(8) 0.13888(6) 0.0415(3) Uani 1 1 d D . .
H1A H 0.499(2) 0.2201(13) 0.1167(12) 0.050 Uiso 0.82(3) 1 d PD . .
O3 O 0.61871(11) 0.17925(7) -0.08705(6) 0.0422(3) Uani 1 1 d . . .
O4 O 0.77404(12) 0.20458(8) -0.15830(6) 0.0495(3) Uani 1 1 d . . .
N1 N 0.69605(12) 0.22804(8) -0.11451(6) 0.0332(3) Uani 1 1 d . . .
C1 C 0.59779(13) 0.28609(9) 0.02487(7) 0.0308(3) Uani 1 1 d . . .
C2 C 0.68777(13) 0.22526(9) 0.05368(7) 0.0288(3) Uani 1 1 d . . .
C3 C 0.65467(13) 0.17405(9) 0.10821(7) 0.0277(3) Uani 1 1 d . . .
C4 C 0.73833(12) 0.10551(8) 0.13811(6) 0.0249(3) Uani 1 1 d . . .
C5 C 0.70392(13) 0.01804(9) 0.12819(7) 0.0296(3) Uani 1 1 d . . .
C6 C 0.78051(14) -0.04596(9) 0.15771(8) 0.0327(3) Uani 1 1 d . . .
C7 C 0.88831(14) -0.02623(9) 0.19672(7) 0.0300(3) Uani 1 1 d . . .
C8 C 0.92060(13) 0.06064(9) 0.20541(7) 0.0289(3) Uani 1 1 d . . .
C9 C 0.84800(13) 0.12729(9) 0.17621(7) 0.0261(3) Uani 1 1 d . . .
C10 C 0.64040(13) 0.34593(9) -0.03210(7) 0.0287(3) Uani 1 1 d . . .
C11 C 0.63178(15) 0.43514(10) -0.01939(8) 0.0353(3) Uani 1 1 d . . .
C12 C 0.67550(15) 0.49526(10) -0.06760(9) 0.0387(4) Uani 1 1 d . . .
C13 C 0.72918(15) 0.46772(10) -0.12875(9) 0.0383(4) Uani 1 1 d . . .
C14 C 0.73832(14) 0.37985(10) -0.14301(8) 0.0345(3) Uani 1 1 d . . .
C15 C 0.69343(12) 0.32070(9) -0.09501(7) 0.0283(3) Uani 1 1 d . . .
C16 C 0.58920(18) -0.00650(13) 0.08502(12) 0.0473(4) Uani 1 1 d . . .
C18 C 0.88682(17) 0.22039(10) 0.18784(9) 0.0365(3) Uani 1 1 d . . .
C17 C 0.96813(18) -0.09736(12) 0.22881(10) 0.0426(4) Uani 1 1 d . . .
H2 H 0.7726(17) 0.2188(10) 0.0332(9) 0.036(4) Uiso 1 1 d . . .
H6 H 0.7598(16) -0.1091(12) 0.1503(8) 0.040(4) Uiso 1 1 d . . .
H8 H 0.9965(16) 0.0762(10) 0.2328(8) 0.030(4) Uiso 1 1 d . . .
H11 H 0.5958(17) 0.4542(12) 0.0248(10) 0.043(5) Uiso 1 1 d . . .
H12 H 0.6701(18) 0.5564(13) -0.0574(10) 0.049(5) Uiso 1 1 d . . .
H13 H 0.7611(17) 0.5088(12) -0.1636(9) 0.045(5) Uiso 1 1 d . . .
H14 H 0.7725(17) 0.3591(11) -0.1857(9) 0.042(5) Uiso 1 1 d . . .
H161 H 0.592(2) -0.0654(17) 0.0743(12) 0.071(7) Uiso 1 1 d . . .
H162 H 0.585(2) 0.0287(16) 0.0424(14) 0.080(7) Uiso 1 1 d . . .
H163 H 0.513(2) 0.0027(16) 0.1110(12) 0.074(7) Uiso 1 1 d . . .
H171 H 1.032(4) -0.122(3) 0.193(2) 0.041(10) Uiso 0.50 1 d P . .
H172 H 0.908(5) -0.150(3) 0.245(3) 0.067(13) Uiso 0.50 1 d P . .
H173 H 1.017(4) -0.073(3) 0.270(2) 0.044(10) Uiso 0.50 1 d P . .
H174 H 0.964(5) -0.151(3) 0.202(2) 0.052(11) Uiso 0.50 1 d P . .
H175 H 0.946(4) -0.107(3) 0.277(2) 0.035(9) Uiso 0.50 1 d P . .
H176 H 1.058(4) -0.082(2) 0.232(2) 0.032(8) Uiso 0.50 1 d P . .
H181 H 0.9120(16) 0.2491(12) 0.1465(10) 0.044(5) Uiso 1 1 d . . .
H182 H 0.9584(19) 0.2229(12) 0.2209(10) 0.051(5) Uiso 1 1 d . . .
H183 H 0.8189(19) 0.2535(14) 0.2071(11) 0.057(6) Uiso 1 1 d . . .

loop_
_atom_site_aniso_label
_atom_site_aniso_U_11
_atom_site_aniso_U_22
_atom_site_aniso_U_33
_atom_site_aniso_U_23
_atom_site_aniso_U_13
_atom_site_aniso_U_12
O1 0.0320(5) 0.0450(6) 0.0471(6) 0.0154(5) 0.0097(5) 0.0108(5)
O2 0.0325(5) 0.0472(7) 0.0449(6) 0.0196(5) 0.0125(5) 0.0112(5)
O3 0.0477(6) 0.0304(6) 0.0485(7) 0.0037(5) -0.0025(5) -0.0073(5)
O4 0.0544(7) 0.0447(7) 0.0494(7) -0.0082(5) 0.0090(6) 0.0115(6)
N1 0.0345(6) 0.0309(6) 0.0343(6) 0.0018(5) -0.0043(5) 0.0030(5)
C1 0.0304(7) 0.0304(7) 0.0315(7) 0.0047(6) 0.0031(6) 0.0036(6)
C2 0.0258(6) 0.0294(7) 0.0313(7) 0.0054(5) 0.0025(5) 0.0031(5)
C3 0.0261(6) 0.0279(7) 0.0291(7) 0.0012(5) 0.0014(5) 0.0012(5)
C4 0.0266(6) 0.0248(6) 0.0233(6) 0.0049(5) 0.0025(5) 0.0003(5)
C5 0.0303(7) 0.0273(7) 0.0310(7) 0.0015(5) 0.0000(5) -0.0037(5)
C6 0.0385(8) 0.0218(7) 0.0378(8) 0.0027(6) 0.0024(6) -0.0015(6)
C7 0.0345(7) 0.0277(7) 0.0279(7) 0.0042(5) 0.0048(6) 0.0061(6)
C8 0.0289(7) 0.0305(7) 0.0274(7) 0.0004(5) -0.0011(5) 0.0016(6)
C9 0.0288(6) 0.0246(6) 0.0250(6) -0.0001(5) 0.0028(5) -0.0004(5)
C10 0.0258(6) 0.0272(7) 0.0330(7) 0.0059(5) -0.0018(5) 0.0029(5)
C11 0.0399(8) 0.0304(7) 0.0357(8) 0.0017(6) 0.0002(6) 0.0062(6)
C12 0.0419(8) 0.0246(7) 0.0496(9) 0.0050(6) -0.0033(7) 0.0005(6)
C13 0.0350(8) 0.0344(8) 0.0455(9) 0.0149(7) 0.0005(7) -0.0019(6)
C14 0.0323(7) 0.0373(8) 0.0339(8) 0.0067(6) 0.0028(6) 0.0022(6)
C15 0.0258(6) 0.0254(7) 0.0337(7) 0.0021(5) -0.0020(5) 0.0024(5)
C16 0.0411(9) 0.0405(10) 0.0603(12) -0.0023(9) -0.0133(8) -0.0097(7)
C18 0.0422(8) 0.0259(7) 0.0414(9) -0.0009(7) -0.0053(7) -0.0054(6)
C17 0.0470(10) 0.0354(9) 0.0453(10) 0.0080(8) 0.0000(8) 0.0141(7)

loop_
_geom_bond_atom_site_label_1
_geom_bond_atom_site_label_2
_geom_bond_distance
_geom_bond_site_symmetry_2
_geom_bond_publ_flag
O1 C1 1.2434(17) . ?
O1 H1B 0.8200 . ?
O2 C3 1.3332(16) . ?
O2 H1A 0.862(16) . ?
O3 N1 1.2225(16) . ?
O4 N1 1.2278(17) . ?
N1 C15 1.4747(18) . ?
C1 C2 1.4372(19) . ?
C1 C10 1.5023(19) . ?
C2 C3 1.3604(19) . ?
C2 H2 0.973(17) . ?
C3 C4 1.4852(18) . ?
C4 C9 1.4003(19) . ?
C4 C5 1.4057(19) . ?
C5 C6 1.390(2) . ?
C5 C16 1.506(2) . ?
C6 C7 1.387(2) . ?
C6 H6 1.005(18) . ?
C7 C8 1.388(2) . ?
C7 C17 1.508(2) . ?
C8 C9 1.3937(19) . ?
C8 H8 0.982(16) . ?
C9 C18 1.5052(19) . ?
C10 C15 1.391(2) . ?
C10 C11 1.397(2) . ?
C11 C12 1.390(2) . ?
C11 H11 0.978(18) . ?
C12 C13 1.375(2) . ?
C12 H12 0.963(19) . ?
C13 C14 1.383(2) . ?
C13 H13 0.981(19) . ?
C14 C15 1.381(2) . ?
C14 H14 0.955(18) . ?
C16 H161 0.93(2) . ?
C16 H162 0.99(3) . ?
C16 H163 0.95(3) . ?
C18 H181 0.951(19) . ?
C18 H182 0.98(2) . ?
C18 H183 0.95(2) . ?
C17 H171 1.03(4) . ?
C17 H172 1.07(5) . ?
C17 H173 1.01(4) . ?
C17 H174 0.97(5) . ?
C17 H175 0.98(4) . ?
C17 H176 0.97(4) . ?
